data_2243910
loop_
_publ_author_name
'Turgunov, Kambarali'
'Ziyadullaev, Mirjalol'
'Khoshimov, Farkhod'
'Karimov, Rikhsiboy'
'Elmuradov, Burkhon'

_publ_section_title
;
 Crystal structures of 6-nitroquinazolin-4(3<i>H</i>)-one,
 6-aminoquinazolin-4(3<i>H</i>)-one and 4-aminoquinazoline
 hemihydrochloride dihydrate
;
_journal_issue 10
_journal_name_full 'Acta Crystallographica Section E'
_journal_page_first
;
;
_journal_paper_doi 10.1107/S2056989021008823
_journal_volume 77
_journal_year 2021
_chemical_formula_iupac 'C8 H7 N3 O'
_chemical_formula_moiety 'C8 H7 N3 O'
_chemical_formula_sum 'C8 H7 N3 O'
_chemical_formula_weight 161.17
_chemical_melting_point 589(2)
_chemical_name_systematic
;
6-Aminoquinazolin-4(3<i>H</i>)-one
;
_space_group_crystal_system orthorhombic
_space_group_IT_number 29
_space_group_name_Hall 'P 2c -2ac'
_space_group_name_H-M_alt 'P c a 21'
_atom_sites_solution_hydrogens mixed
_atom_sites_solution_primary direct
_audit_creation_method SHELXL-2014/7
_cell_angle_alpha 90
_cell_angle_beta 90
_cell_angle_gamma 90
_cell_formula_units_Z 8
_cell_length_a 13.4535(5)
_cell_length_b 4.9510(2)
_cell_length_c 21.6188(8)
_cell_measurement_reflns_used 5076
_cell_measurement_temperature 293(2)
_cell_measurement_theta_max 75.8340
_cell_measurement_theta_min 4.0650
_cell_volume 1439.99(10)
_computing_cell_refinement
;
CrysAlisPro (Rigaku OD, 2018)
;
_computing_data_collection
;
CrysAlisPro (Rigaku OD, 2018)
;
_computing_data_reduction
;
CrysAlisPro (Rigaku OD, 2018)
;
_computing_molecular_graphics
;
XP in SHELXTL (Sheldrick, 2008)
;
_computing_publication_material
;
publCIF (Westrip, 2010)
;
_computing_structure_refinement
;
<i>SHELXL2014/7</i> (Sheldrick, 2015b)
;
_computing_structure_solution
;
<i>SHELXT2018/2</i> (Sheldrick, 2015a)
;
_diffrn_ambient_temperature 293(2)
_diffrn_detector 'CCD plate'
_diffrn_detector_area_resol_mean 10.2576
_diffrn_measured_fraction_theta_full 1.000
_diffrn_measured_fraction_theta_max 0.998
_diffrn_measurement_device 'four-circle diffractometer'
_diffrn_measurement_device_type 'Rigaku Xcalibur, Ruby'
_diffrn_measurement_method '\w scans'
_diffrn_radiation_monochromator graphite
_diffrn_radiation_probe x-ray
_diffrn_radiation_type CuK\a
_diffrn_radiation_wavelength 1.54184
_diffrn_reflns_av_R_equivalents 0.0698
_diffrn_reflns_av_unetI/netI 0.0391
_diffrn_reflns_limit_h_max 16
_diffrn_reflns_limit_h_min -16
_diffrn_reflns_limit_k_max 6
_diffrn_reflns_limit_k_min -6
_diffrn_reflns_limit_l_max 27
_diffrn_reflns_limit_l_min -26
_diffrn_reflns_number 22195
_diffrn_reflns_theta_full 67.684
_diffrn_reflns_theta_max 76.138
_diffrn_reflns_theta_min 4.090
_diffrn_source 'Enhance (Cu) X-ray Source'
_exptl_absorpt_coefficient_mu 0.859
_exptl_absorpt_correction_T_max 1.00000
_exptl_absorpt_correction_T_min 0.71954
_exptl_absorpt_correction_type multi-scan
_exptl_absorpt_process_details
;
(CrysAlisPro; Rigaku OD, 2018)
;
_exptl_crystal_colour colourless
_exptl_crystal_density_diffrn 1.487
_exptl_crystal_description prism
_exptl_crystal_F_000 672
_exptl_crystal_size_max 0.60
_exptl_crystal_size_mid 0.45
_exptl_crystal_size_min 0.35
_refine_diff_density_max 0.166
_refine_diff_density_min -0.145
_refine_ls_abs_structure_details
;
Flack <i>x</i> determined using 1053 quotients
[(<i>I</i>^+^)-(<i>I</i>^-^)]/[(<i>I</i>^+^)+(<i>I</i>^-^)]
(Parsons <i>et al.</i>,  2013)
;
_refine_ls_abs_structure_Flack 0.2(2)
_refine_ls_extinction_coef 0.0034(4)
_refine_ls_extinction_expression Fc^*^=kFc[1+0.001xFc^2^\l^3^/sin(2\q)]^-1/4^
_refine_ls_extinction_method
;
SHELXL-2014/7 (Sheldrick, 2015)
;
_refine_ls_goodness_of_fit_ref 1.022
_refine_ls_hydrogen_treatment mixed
_refine_ls_matrix_type full
_refine_ls_number_parameters 242
_refine_ls_number_reflns 2976
_refine_ls_number_restraints 2
_refine_ls_restrained_S_all 1.022
_refine_ls_R_factor_all 0.0480
_refine_ls_R_factor_gt 0.0360
_refine_ls_shift/su_max 0.001
_refine_ls_shift/su_mean 0.000
_refine_ls_structure_factor_coef Fsqd
_refine_ls_weighting_details 'w=1/[\s^2^(Fo^2^)+(0.0516P)^2^+0.1440P] where P=(Fo^2^+2Fc^2^)/3'
_refine_ls_weighting_scheme calc
_refine_ls_wR_factor_gt 0.0885
_refine_ls_wR_factor_ref 0.0976
_reflns_number_gt 2489
_reflns_number_total 2976
_reflns_threshold_expression 'I > 2\s(I)'
_cod_data_source_file dj2030sup1.cif
_cod_data_source_block II
_cod_database_code 2243910
_shelx_space_group_comment
;
The symmetry employed for this shelxl refinement is uniquely defined
by the following loop, which should always be used as a source of
symmetry information in preference to the above space-group names.
They are only intended as comments.
;

loop_
_space_group_symop_operation_xyz
'x, y, z'
'-x, -y, z+1/2'
'-x+1/2, y, z+1/2'
'x+1/2, -y, z'

loop_
_atom_site_type_symbol
_atom_site_label
_atom_site_fract_x
_atom_site_fract_y
_atom_site_fract_z
_atom_site_U_iso_or_equiv
_atom_site_adp_type
_atom_site_calc_flag
_atom_site_occupancy
_atom_site_disorder_assembly
_atom_site_disorder_group
O O1A 0.40087(16) 0.0190(4) 0.46170(11) 0.0394(5) Uani d 1 . .
N N1A 0.6791(2) 0.2101(6) 0.39888(13) 0.0427(7) Uani d 1 . .
C C2A 0.6607(2) 0.0205(7) 0.43824(16) 0.0408(8) Uani d 1 . .
H H2A 0.7142 -0.0786 0.4532 0.049 Uiso calc 1 . .
N N3A 0.5680(2) -0.0455(6) 0.45958(13) 0.0373(6) Uani d 1 . .
C C4A 0.4828(2) 0.0850(6) 0.44094(14) 0.0337(7) Uani d 1 . .
C C4AA 0.4994(2) 0.3010(6) 0.39636(14) 0.0338(7) Uani d 1 . .
C C5A 0.4197(2) 0.4509(6) 0.37325(14) 0.0361(7) Uani d 1 . .
H H5A 0.3555 0.4132 0.3867 0.043 Uiso calc 1 . .
C C6A 0.4353(2) 0.6566(7) 0.33025(15) 0.0368(7) Uani d 1 . .
C C7A 0.5343(3) 0.7079(7) 0.31113(15) 0.0394(8) Uani d 1 . .
H H7A 0.5464 0.8449 0.2827 0.047 Uiso calc 1 . .
C C8A 0.6122(3) 0.5608(7) 0.33352(16) 0.0412(8) Uani d 1 . .
H H8A 0.6763 0.5982 0.3198 0.049 Uiso calc 1 . .
C C8AA 0.5971(3) 0.3541(6) 0.37691(15) 0.0364(7) Uani d 1 . .
N N9A 0.3578(3) 0.8001(6) 0.30523(15) 0.0469(8) Uani d 1 . .
O O1B 0.53939(17) 0.5050(4) 0.53859(12) 0.0403(6) Uani d 1 . .
N N1B 0.2624(2) 0.3084(6) 0.60178(14) 0.0451(7) Uani d 1 . .
C C2B 0.2799(2) 0.4952(7) 0.56163(16) 0.0430(8) Uani d 1 . .
H H2B 0.2257 0.5891 0.5458 0.052 Uiso calc 1 . .
N N3B 0.3720(2) 0.5655(5) 0.54065(13) 0.0385(6) Uani d 1 . .
C C4B 0.4570(3) 0.4384(6) 0.55929(14) 0.0332(7) Uani d 1 . .
C C4AB 0.4421(2) 0.2222(6) 0.60434(15) 0.0332(7) Uani d 1 . .
C C5B 0.5223(3) 0.0742(6) 0.62695(14) 0.0367(7) Uani d 1 . .
H H5B 0.5863 0.1136 0.6134 0.044 Uiso calc 1 . .
C C6B 0.5075(3) -0.1315(6) 0.66954(15) 0.0371(7) Uani d 1 . .
C C7B 0.4094(3) -0.1838(7) 0.68957(15) 0.0409(8) Uani d 1 . .
H H7B 0.3983 -0.3203 0.7183 0.049 Uiso calc 1 . .
C C8B 0.3303(3) -0.0383(7) 0.66766(15) 0.0415(8) Uani d 1 . .
H H8B 0.2666 -0.0768 0.6818 0.050 Uiso calc 1 . .
C C8AB 0.3444(2) 0.1679(6) 0.62419(15) 0.0373(7) Uani d 1 . .
N N9B 0.5875(3) -0.2736(7) 0.69421(15) 0.0470(8) Uani d 1 . .
H H3A 0.560(2) -0.190(7) 0.4877(16) 0.039(10) Uiso d 1 . .
H H3B 0.383(3) 0.702(7) 0.5125(17) 0.059(12) Uiso d 1 . .
H H9AA 0.373(3) 0.957(9) 0.2838(19) 0.054(12) Uiso d 1 . .
H H9BB 0.638(3) -0.297(10) 0.667(2) 0.071(14) Uiso d 1 . .
H H9BA 0.571(3) -0.431(9) 0.715(2) 0.062(12) Uiso d 1 . .
H H9AB 0.307(3) 0.804(8) 0.3255(19) 0.050(12) Uiso d 1 . .

loop_
_atom_site_aniso_label
_atom_site_aniso_U_11
_atom_site_aniso_U_22
_atom_site_aniso_U_33
_atom_site_aniso_U_12
_atom_site_aniso_U_13
_atom_site_aniso_U_23
O1A 0.0381(13) 0.0371(12) 0.0429(11) -0.0020(9) 0.0049(10) 0.0039(10)
N1A 0.0368(15) 0.0409(16) 0.0505(18) -0.0034(13) 0.0035(13) 0.0010(13)
C2A 0.0340(18) 0.0394(19) 0.0491(19) 0.0022(14) 0.0003(15) 0.0011(16)
N3A 0.0399(15) 0.0334(14) 0.0385(15) -0.0004(11) 0.0010(13) 0.0035(13)
C4A 0.0358(17) 0.0317(15) 0.0337(16) -0.0019(12) 0.0017(13) -0.0064(13)
C4AA 0.0376(17) 0.0307(15) 0.0332(16) -0.0035(13) 0.0013(12) -0.0058(12)
C5A 0.0375(17) 0.0344(16) 0.0363(17) -0.0031(13) 0.0016(14) -0.0022(14)
C6A 0.0446(19) 0.0337(16) 0.0322(16) 0.0004(14) 0.0007(14) -0.0045(13)
C7A 0.053(2) 0.0329(17) 0.0320(18) -0.0053(14) 0.0051(14) 0.0019(14)
C8A 0.043(2) 0.0395(18) 0.0409(18) -0.0083(14) 0.0084(15) -0.0016(14)
C8AA 0.0383(17) 0.0338(17) 0.0371(17) -0.0015(14) 0.0043(14) -0.0029(14)
N9A 0.049(2) 0.0437(17) 0.0482(18) 0.0016(14) -0.0013(15) 0.0106(15)
O1B 0.0384(13) 0.0388(12) 0.0437(12) -0.0036(10) 0.0049(11) 0.0058(10)
N1B 0.0365(15) 0.0463(17) 0.0525(17) -0.0017(12) 0.0019(13) 0.0057(13)
C2B 0.0386(19) 0.0428(18) 0.0475(19) 0.0008(14) -0.0012(15) 0.0015(16)
N3B 0.0422(16) 0.0333(15) 0.0399(15) -0.0017(11) 0.0032(13) 0.0033(12)
C4B 0.0393(19) 0.0291(16) 0.0313(16) -0.0029(12) 0.0016(13) -0.0014(13)
C4AB 0.0384(18) 0.0299(15) 0.0314(16) -0.0033(13) 0.0040(13) -0.0031(13)
C5B 0.0389(19) 0.0350(16) 0.0361(17) -0.0041(14) 0.0047(14) -0.0041(13)
C6B 0.0457(19) 0.0323(16) 0.0332(17) -0.0005(14) -0.0009(14) -0.0015(14)
C7B 0.051(2) 0.0362(18) 0.0350(17) -0.0071(15) 0.0032(15) 0.0027(14)
C8B 0.0396(19) 0.0450(19) 0.0399(18) -0.0070(14) 0.0101(14) -0.0022(15)
C8AB 0.0391(17) 0.0335(16) 0.0392(17) -0.0032(13) 0.0018(14) -0.0020(14)
N9B 0.0504(19) 0.0457(18) 0.0448(18) 0.0022(14) 0.0025(15) 0.0079(14)

loop_
_atom_type_symbol
_atom_type_description
_atom_type_scat_dispersion_real
_atom_type_scat_dispersion_imag
_atom_type_scat_source
C C 0.0181 0.0091 'International Tables Vol C Tables 4.2.6.8 and 6.1.1.4'
H H 0.0000 0.0000 'International Tables Vol C Tables 4.2.6.8 and 6.1.1.4'
N N 0.0311 0.0180 'International Tables Vol C Tables 4.2.6.8 and 6.1.1.4'
O O 0.0492 0.0322 'International Tables Vol C Tables 4.2.6.8 and 6.1.1.4'

loop_
_geom_angle_atom_site_label_1
_geom_angle_atom_site_label_2
_geom_angle_atom_site_label_3
_geom_angle_site_symmetry_1
_geom_angle_site_symmetry_3
_geom_angle
_geom_angle_publ_flag
C2A N1A C8AA . . 116.3(3) ?
N1A C2A N3A . . 124.8(3) ?
N1A C2A H2A . . 117.6 ?
N3A C2A H2A . . 117.6 ?
C2A N3A C4A . . 123.2(3) ?
C2A N3A H3A . . 120(2) ?
C4A N3A H3A . . 117(2) ?
O1A C4A N3A . . 120.9(3) ?
O1A C4A C4AA . . 124.9(3) ?
N3A C4A C4AA . . 114.3(3) ?
C5A C4AA C8AA . . 120.8(3) ?
C5A C4AA C4A . . 120.6(3) ?
C8AA C4AA C4A . . 118.6(3) ?
C6A C5A C4AA . . 120.7(3) ?
C6A C5A H5A . . 119.6 ?
C4AA C5A H5A . . 119.6 ?
N9A C6A C5A . . 121.7(3) ?
N9A C6A C7A . . 120.4(3) ?
C5A C6A C7A . . 117.8(3) ?
C8A C7A C6A . . 121.5(3) ?
C8A C7A H7A . . 119.3 ?
C6A C7A H7A . . 119.3 ?
C7A C8A C8AA . . 121.0(3) ?
C7A C8A H8A . . 119.5 ?
C8AA C8A H8A . . 119.5 ?
N1A C8AA C8A . . 119.0(3) ?
N1A C8AA C4AA . . 122.8(3) ?
C8A C8AA C4AA . . 118.2(3) ?
C6A N9A H9AA . . 117(3) ?
C6A N9A H9AB . . 116(3) ?
H9AA N9A H9AB . . 116(4) ?
C2B N1B C8AB . . 116.6(3) ?
N1B C2B N3B . . 124.9(3) ?
N1B C2B H2B . . 117.6 ?
N3B C2B H2B . . 117.6 ?
C2B N3B C4B . . 123.0(3) ?
C2B N3B H3B . . 123(2) ?
C4B N3B H3B . . 114(2) ?
O1B C4B N3B . . 121.3(3) ?
O1B C4B C4AB . . 123.9(3) ?
N3B C4B C4AB . . 114.7(3) ?
C5B C4AB C8AB . . 121.0(3) ?
C5B C4AB C4B . . 120.9(3) ?
C8AB C4AB C4B . . 118.1(3) ?
C6B C5B C4AB . . 120.6(3) ?
C6B C5B H5B . . 119.7 ?
C4AB C5B H5B . . 119.7 ?
C5B C6B N9B . . 121.0(3) ?
C5B C6B C7B . . 118.1(3) ?
N9B C6B C7B . . 120.8(3) ?
C8B C7B C6B . . 121.6(3) ?
C8B C7B H7B . . 119.2 ?
C6B C7B H7B . . 119.2 ?
C7B C8B C8AB . . 120.7(3) ?
C7B C8B H8B . . 119.7 ?
C8AB C8B H8B . . 119.7 ?
N1B C8AB C8B . . 119.4(3) ?
N1B C8AB C4AB . . 122.6(3) ?
C8B C8AB C4AB . . 118.0(3) ?
C6B N9B H9BB . . 113(3) ?
C6B N9B H9BA . . 116(3) ?
H9BB N9B H9BA . . 113(4) ?

loop_
_geom_bond_atom_site_label_1
_geom_bond_atom_site_label_2
_geom_bond_site_symmetry_2
_geom_bond_distance
_geom_bond_publ_flag
O1A C4A . 1.235(4) ?
N1A C2A . 1.291(5) y
N1A C8AA . 1.397(4) ?
C2A N3A . 1.369(4) y
C2A H2A . 0.9300 ?
N3A C4A . 1.376(4) y
N3A H3A . 0.94(3) ?
C4A C4AA . 1.457(4) ?
C4AA C5A . 1.397(4) ?
C4AA C8AA . 1.405(4) ?
C5A C6A . 1.395(5) ?
C5A H5A . 0.9300 ?
C6A N9A . 1.374(4) y
C6A C7A . 1.417(5) ?
C7A C8A . 1.365(5) ?
C7A H7A . 0.9300 ?
C8A C8AA . 1.403(5) ?
C8A H8A . 0.9300 ?
N9A H9AA . 0.93(4) ?
N9A H9AB . 0.81(4) ?
O1B C4B . 1.239(4) ?
N1B C2B . 1.290(5) y
N1B C8AB . 1.391(4) ?
C2B N3B . 1.364(4) y
C2B H2B . 0.9300 ?
N3B C4B . 1.366(4) y
N3B H3B . 0.92(2) ?
C4B C4AB . 1.461(5) ?
C4AB C5B . 1.393(5) ?
C4AB C8AB . 1.408(4) ?
C5B C6B . 1.387(5) ?
C5B H5B . 0.9300 ?
C6B N9B . 1.392(5) y
C6B C7B . 1.413(5) ?
C7B C8B . 1.370(5) ?
C7B H7B . 0.9300 ?
C8B C8AB . 1.400(5) ?
C8B H8B . 0.9300 ?
N9B H9BB . 0.90(5) ?
N9B H9BA . 0.93(5) ?

loop_
_geom_hbond_atom_site_label_D
_geom_hbond_atom_site_label_H
_geom_hbond_atom_site_label_A
_geom_hbond_site_symmetry_A
_geom_hbond_distance_DH
_geom_hbond_distance_HA
_geom_hbond_distance_DA
_geom_hbond_angle_DHA
_geom_hbond_publ_flag
N9A H9AA N9B 2_664 0.93(4) 2.55(4) 3.435(5) 160(4) y
N9A H9AB N1A 4_465 0.81(4) 2.34(4) 3.144(5) 170(4) y
N9B H9BB N1B 4_555 0.91(4) 2.19(4) 3.092(5) 174(4) y
N3A H3A O1B 1_545 0.95(3) 1.89(3) 2.832(4) 175(3) y
N3B H3B O1A 1_565 0.92(4) 1.93(4) 2.847(3) 173(4) y

loop_
_geom_torsion_atom_site_label_1
_geom_torsion_atom_site_label_2
_geom_torsion_atom_site_label_3
_geom_torsion_atom_site_label_4
_geom_torsion_site_symmetry_1
_geom_torsion_site_symmetry_2
_geom_torsion_site_symmetry_3
_geom_torsion_site_symmetry_4
_geom_torsion
_geom_torsion_publ_flag
C8AA N1A C2A N3A . . . . -0.4(5) ?
N1A C2A N3A C4A . . . . 0.2(5) ?
C2A N3A C4A O1A . . . . -179.7(3) ?
C2A N3A C4A C4AA . . . . -0.1(4) ?
O1A C4A C4AA C5A . . . . -0.5(5) ?
N3A C4A C4AA C5A . . . . 179.9(3) ?
O1A C4A C4AA C8AA . . . . 179.8(3) ?
N3A C4A C4AA C8AA . . . . 0.2(4) ?
C8AA C4AA C5A C6A . . . . 0.1(5) ?
C4A C4AA C5A C6A . . . . -179.6(3) ?
C4AA C5A C6A N9A . . . . 177.6(3) ?
C4AA C5A C6A C7A . . . . -0.1(5) ?
N9A C6A C7A C8A . . . . -177.4(3) ?
C5A C6A C7A C8A . . . . 0.4(5) ?
C6A C7A C8A C8AA . . . . -0.6(5) ?
C2A N1A C8AA C8A . . . . -179.3(3) ?
C2A N1A C8AA C4AA . . . . 0.6(5) ?
C7A C8A C8AA N1A . . . . -179.6(3) ?
C7A C8A C8AA C4AA . . . . 0.5(5) ?
C5A C4AA C8AA N1A . . . . 179.8(3) ?
C4A C4AA C8AA N1A . . . . -0.5(4) ?
C5A C4AA C8AA C8A . . . . -0.3(4) ?
C4A C4AA C8AA C8A . . . . 179.4(3) ?
C8AB N1B C2B N3B . . . . -0.9(5) ?
N1B C2B N3B C4B . . . . 1.6(5) ?
C2B N3B C4B O1B . . . . 178.9(3) ?
C2B N3B C4B C4AB . . . . -0.8(4) ?
O1B C4B C4AB C5B . . . . -0.2(5) ?
N3B C4B C4AB C5B . . . . 179.5(3) ?
O1B C4B C4AB C8AB . . . . 179.8(3) ?
N3B C4B C4AB C8AB . . . . -0.5(4) ?
C8AB C4AB C5B C6B . . . . 0.2(5) ?
C4B C4AB C5B C6B . . . . -179.8(3) ?
C4AB C5B C6B N9B . . . . -177.5(3) ?
C4AB C5B C6B C7B . . . . -0.6(5) ?
C5B C6B C7B C8B . . . . 0.4(5) ?
N9B C6B C7B C8B . . . . 177.3(3) ?
C6B C7B C8B C8AB . . . . 0.2(5) ?
C2B N1B C8AB C8B . . . . -179.7(3) ?
C2B N1B C8AB C4AB . . . . -0.5(5) ?
C7B C8B C8AB N1B . . . . 178.6(3) ?
C7B C8B C8AB C4AB . . . . -0.6(5) ?
C5B C4AB C8AB N1B . . . . -178.8(3) ?
C4B C4AB C8AB N1B . . . . 1.2(5) ?
C5B C4AB C8AB C8B . . . . 0.4(4) ?
C4B C4AB C8AB C8B . . . . -179.6(3) ?

_cod_database_fobs_code 2243910
